data_7248923
loop_
_publ_author_name
'Mahmoudi, Ghodrat'
'Garcia-Santos, Isabel'
'Labisbal, Elena'
'Casti\~neiras, Alfonso'
'Alizadeh, Vali'
'Gomila, Rosa M.'
'Frontera, Antonio'
'Safin, Damir A.'

_publ_section_title
;
 A lead(ii)--N&#x2032;-isonicotinoylpyrazine-2-carbohydrazonamide complex
 system as a converter of aerial carbon dioxide to carbonate under
 electrochemical conditions with the formation of a single-component white
 light-emitting phosphor
;
_journal_issue 31
_journal_name_full CrystEngComm
_journal_page_first 4205
_journal_page_last 4213
_journal_paper_doi 10.1039/D4CE00562G
_journal_volume 26
_journal_year 2024
_chemical_formula_moiety 'C23 H18 N12 O5 Pb2, 2(C2 H3 N), 2(C H4 O)'
_chemical_formula_sum 'C29 H32 N14 O7 Pb2'
_chemical_formula_weight 1103.06
_space_group_crystal_system monoclinic
_space_group_IT_number 15
_space_group_name_Hall '-C 2yc'
_space_group_name_H-M_alt 'C 1 2/c 1'
_atom_sites_solution_hydrogens difmap
_atom_sites_solution_primary direct
_atom_sites_solution_secondary difmap
_audit_creation_method SHELXL-2018/3
_audit_update_record
;
2024-04-14 deposited with the CCDC.	2024-07-02 downloaded from the CCDC.
;
_cell_angle_alpha 90
_cell_angle_beta 93.608(2)
_cell_angle_gamma 90
_cell_formula_units_Z 4
_cell_length_a 26.8255(16)
_cell_length_b 9.3424(6)
_cell_length_c 13.8939(8)
_cell_measurement_reflns_used 9744
_cell_measurement_temperature 100(2)
_cell_measurement_theta_max 30.54
_cell_measurement_theta_min 2.31
_cell_volume 3475.1(4)
_computing_cell_refinement 'APEX4 Software (Bruker, 2022)'
_computing_data_collection 'APEX4 Software (Bruker, 2022)'
_computing_data_reduction 'APEX4 Software (Bruker, 2022)'
_computing_molecular_graphics 'PLATON (Spek, 2009)'
_computing_publication_material 'SHELXL-2018/3 (Sheldrick, 2018)'
_computing_structure_refinement 'SHELXL-2018/3 (Sheldrick, 2018)'
_computing_structure_solution 'SHELXS-2018/3 (Sheldrick, 2018)'
_diffrn_ambient_temperature 100(2)
_diffrn_measured_fraction_theta_full 0.999
_diffrn_measured_fraction_theta_max 0.999
_diffrn_measurement_device_type 'Bruker D8 VENTURE PHOTON III-14'
_diffrn_measurement_method 'omega and phi'
_diffrn_radiation_type MoK\a
_diffrn_radiation_wavelength 0.71073
_diffrn_reflns_av_R_equivalents 0.0472
_diffrn_reflns_av_unetI/netI 0.0157
_diffrn_reflns_Laue_measured_fraction_full 0.999
_diffrn_reflns_Laue_measured_fraction_max 0.999
_diffrn_reflns_limit_h_max 38
_diffrn_reflns_limit_h_min -38
_diffrn_reflns_limit_k_max 13
_diffrn_reflns_limit_k_min -13
_diffrn_reflns_limit_l_max 19
_diffrn_reflns_limit_l_min -19
_diffrn_reflns_number 101368
_diffrn_reflns_point_group_measured_fraction_full 0.999
_diffrn_reflns_point_group_measured_fraction_max 0.999
_diffrn_reflns_theta_full 25.242
_diffrn_reflns_theta_max 30.506
_diffrn_reflns_theta_min 2.309
_diffrn_source 'microfocus sealed tube'
_exptl_absorpt_coefficient_mu 9.744
_exptl_absorpt_correction_T_max 1.0000
_exptl_absorpt_correction_T_min 0.6452
_exptl_absorpt_correction_type multi-scan
_exptl_absorpt_process_details SADABS
_exptl_crystal_colour Orange
_exptl_crystal_density_diffrn 2.108
_exptl_crystal_description plate
_exptl_crystal_F_000 2096
_exptl_crystal_size_max 0.200
_exptl_crystal_size_mid 0.080
_exptl_crystal_size_min 0.020
_refine_diff_density_max 0.674
_refine_diff_density_min -0.541
_refine_diff_density_rms 0.088
_refine_ls_extinction_method none
_refine_ls_goodness_of_fit_ref 1.062
_refine_ls_hydrogen_treatment constr
_refine_ls_matrix_type full
_refine_ls_number_parameters 238
_refine_ls_number_reflns 5310
_refine_ls_number_restraints 0
_refine_ls_restrained_S_all 1.062
_refine_ls_R_factor_all 0.0164
_refine_ls_R_factor_gt 0.0143
_refine_ls_shift/su_max 0.003
_refine_ls_shift/su_mean 0.000
_refine_ls_structure_factor_coef Fsqd
_refine_ls_weighting_details 'w=1/[\s^2^(Fo^2^)+(0.0143P)^2^+6.7731P] where P=(Fo^2^+2Fc^2^)/3'
_refine_ls_weighting_scheme calc
_refine_ls_wR_factor_gt 0.0344
_refine_ls_wR_factor_ref 0.0353
_reflns_Friedel_coverage 0.000
_reflns_number_gt 4975
_reflns_number_total 5310
_reflns_threshold_expression 'I > 2\s(I)'
_cod_data_source_file d4ce00562g1.cif
_cod_data_source_block shelx
_cod_depositor_comments 'Adding full bibliography for 7248923.cif.'
_cod_original_sg_symbol_H-M 'C 2/c'
_cod_database_code 7248923
_shelx_shelxl_version_number 2018/3
_shelx_space_group_comment
;
The symmetry employed for this shelxl refinement is uniquely defined
by the following loop, which should always be used as a source of
symmetry information in preference to the above space-group names.
They are only intended as comments.
;
_shelx_estimated_absorpt_t_min 0.246
_shelx_estimated_absorpt_t_max 0.829

loop_
_space_group_symop_operation_xyz
'x, y, z'
'-x, y, -z+1/2'
'x+1/2, y+1/2, z'
'-x+1/2, y+1/2, -z+1/2'
'-x, -y, -z'
'x, -y, z-1/2'
'-x+1/2, -y+1/2, -z'
'x+1/2, -y+1/2, z-1/2'

loop_
_atom_site_label
_atom_site_type_symbol
_atom_site_fract_x
_atom_site_fract_y
_atom_site_fract_z
_atom_site_U_iso_or_equiv
_atom_site_adp_type
_atom_site_occupancy
_atom_site_site_symmetry_order
_atom_site_calc_flag
_atom_site_refinement_flags_posn
_atom_site_refinement_flags_adp
_atom_site_refinement_flags_occupancy
_atom_site_disorder_assembly
_atom_site_disorder_group
Pb1 Pb -0.02468(2) 0.84198(2) 0.40851(2) 0.01430(2) Uani 1 1 d . . . . .
O11 O 0.000000 0.88701(19) 0.250000 0.0155(3) Uani 1 2 d S T P . .
O12 O -0.01113(6) 1.09170(14) 0.32701(10) 0.0221(3) Uani 1 1 d . . . . .
O17 O 0.05984(5) 0.84893(13) 0.45669(10) 0.0174(3) Uani 1 1 d . . . . .
N11 N -0.07937(6) 0.63466(16) 0.31883(12) 0.0158(3) Uani 1 1 d . . . . .
N12 N 0.01470(6) 0.61688(16) 0.39205(11) 0.0133(3) Uani 1 1 d . . . . .
N13 N 0.06374(6) 0.60232(16) 0.42911(11) 0.0148(3) Uani 1 1 d . . . . .
N14 N 0.22781(6) 0.70361(19) 0.60529(12) 0.0199(3) Uani 1 1 d . . . . .
N15 N -0.13344(6) 0.39271(18) 0.25651(11) 0.0178(3) Uani 1 1 d . . . . .
N16 N 0.01599(6) 0.36818(15) 0.37989(11) 0.0149(3) Uani 1 1 d . . . . .
H16A H 0.046812 0.369820 0.404014 0.018 Uiso 1 1 d R U . . .
H16B H 0.002112 0.284720 0.358214 0.018 Uiso 1 1 d R U . . .
C10 C 0.000000 1.0296(3) 0.250000 0.0162(5) Uani 1 2 d S T P . .
C11 C -0.12604(7) 0.6450(2) 0.28082(14) 0.0186(3) Uani 1 1 d . . . . .
H11 H -0.141403 0.736497 0.275185 0.022 Uiso 1 1 calc R U . . .
C12 C -0.15283(7) 0.5240(2) 0.24910(13) 0.0186(3) Uani 1 1 d . . . . .
H12 H -0.185879 0.535556 0.221403 0.022 Uiso 1 1 calc R U . . .
C14 C -0.08690(7) 0.38289(19) 0.29622(13) 0.0155(3) Uani 1 1 d . . . . .
H14 H -0.072082 0.290928 0.304051 0.019 Uiso 1 1 calc R U . . .
C15 C -0.05925(7) 0.50325(17) 0.32665(12) 0.0128(3) Uani 1 1 d . . . . .
C16 C -0.00724(6) 0.49487(17) 0.36817(12) 0.0122(3) Uani 1 1 d . . . . .
C17 C 0.08223(7) 0.72586(19) 0.45930(12) 0.0144(3) Uani 1 1 d . . . . .
C18 C 0.13411(7) 0.71983(19) 0.50418(12) 0.0152(3) Uani 1 1 d . . . . .
C19 C 0.16272(7) 0.5948(2) 0.50270(13) 0.0173(3) Uani 1 1 d . . . . .
H19 H 0.150726 0.513083 0.467788 0.021 Uiso 1 1 calc R U . . .
C110 C 0.20887(7) 0.5927(2) 0.55315(14) 0.0194(3) Uani 1 1 d . . . . .
H110 H 0.228325 0.507917 0.550834 0.023 Uiso 1 1 calc R U . . .
C112 C 0.20054(8) 0.8238(2) 0.60416(14) 0.0202(4) Uani 1 1 d . . . . .
H112 H 0.213586 0.904230 0.639233 0.024 Uiso 1 1 calc R U . . .
C113 C 0.15418(8) 0.83718(19) 0.55438(14) 0.0178(3) Uani 1 1 d . . . . .
H113 H 0.136481 0.925229 0.554682 0.021 Uiso 1 1 calc R U . . .
O2 O 0.27952(6) 0.36945(16) 0.27828(11) 0.0241(3) Uani 1 1 d . . . . .
H2 H 0.267128 0.343377 0.226218 0.036 Uiso 1 1 d R U . . .
C3 C 0.25702(9) 0.2907(3) 0.35140(16) 0.0279(4) Uani 1 1 d . . . . .
H3A H 0.279482 0.289128 0.409818 0.042 Uiso 1 1 calc R U . . .
H3B H 0.250661 0.192410 0.329158 0.042 Uiso 1 1 calc R U . . .
H3C H 0.225391 0.336031 0.365711 0.042 Uiso 1 1 calc R U . . .
N1 N 0.12381(8) 0.2269(2) 0.46812(15) 0.0323(4) Uani 1 1 d . . . . .
C1 C 0.12799(8) 0.1477(2) 0.40663(16) 0.0236(4) Uani 1 1 d . . . . .
C2 C 0.13252(9) 0.0468(2) 0.32789(16) 0.0273(4) Uani 1 1 d . . . . .
H2A H 0.103665 -0.017777 0.324350 0.041 Uiso 1 1 calc R U . . .
H2B H 0.163231 -0.009171 0.339274 0.041 Uiso 1 1 calc R U . . .
H2C H 0.133718 0.099265 0.267012 0.041 Uiso 1 1 calc R U . . .

loop_
_atom_site_aniso_label
_atom_site_aniso_U_11
_atom_site_aniso_U_22
_atom_site_aniso_U_33
_atom_site_aniso_U_23
_atom_site_aniso_U_13
_atom_site_aniso_U_12
Pb1 0.01726(4) 0.00957(3) 0.01652(4) -0.00235(2) 0.00470(2) -0.00098(2)
O11 0.0235(9) 0.0073(7) 0.0162(8) 0.000 0.0040(7) 0.000
O12 0.0326(8) 0.0098(6) 0.0244(7) -0.0036(5) 0.0055(6) -0.0002(5)
O17 0.0200(6) 0.0114(6) 0.0203(7) -0.0013(5) -0.0016(5) -0.0019(5)
N11 0.0169(7) 0.0130(7) 0.0179(7) -0.0001(5) 0.0040(6) 0.0009(5)
N12 0.0160(7) 0.0112(6) 0.0127(6) -0.0010(5) 0.0015(5) -0.0012(5)
N13 0.0157(7) 0.0132(7) 0.0154(7) -0.0009(5) 0.0006(5) -0.0016(5)
N14 0.0200(8) 0.0243(8) 0.0155(7) 0.0015(6) 0.0010(6) -0.0046(6)
N15 0.0184(7) 0.0192(7) 0.0162(7) -0.0023(6) 0.0033(6) -0.0027(6)
N16 0.0167(7) 0.0096(6) 0.0184(7) -0.0019(5) 0.0018(6) -0.0007(5)
C10 0.0167(11) 0.0092(10) 0.0226(12) 0.000 -0.0005(9) 0.000
C11 0.0178(8) 0.0169(8) 0.0215(9) 0.0014(6) 0.0037(7) 0.0021(6)
C12 0.0153(8) 0.0229(9) 0.0176(8) 0.0004(7) 0.0017(6) -0.0005(7)
C14 0.0194(8) 0.0126(7) 0.0151(8) -0.0023(6) 0.0045(6) -0.0017(6)
C15 0.0167(7) 0.0116(7) 0.0105(7) -0.0017(5) 0.0034(6) -0.0013(6)
C16 0.0165(7) 0.0111(7) 0.0095(7) -0.0001(5) 0.0051(6) -0.0013(6)
C17 0.0180(8) 0.0141(8) 0.0114(7) 0.0005(6) 0.0028(6) -0.0025(6)
C18 0.0193(8) 0.0149(8) 0.0114(7) 0.0018(6) 0.0024(6) -0.0034(6)
C19 0.0205(9) 0.0167(8) 0.0149(8) 0.0000(6) 0.0021(6) -0.0026(7)
C110 0.0204(9) 0.0194(9) 0.0185(9) 0.0026(7) 0.0026(7) -0.0008(7)
C112 0.0231(9) 0.0202(9) 0.0172(9) -0.0003(7) -0.0002(7) -0.0073(7)
C113 0.0227(9) 0.0148(8) 0.0157(8) 0.0008(6) 0.0004(7) -0.0042(6)
O2 0.0242(7) 0.0245(7) 0.0229(7) 0.0008(6) -0.0030(6) -0.0039(6)
C3 0.0290(11) 0.0277(10) 0.0269(11) 0.0061(8) 0.0012(8) 0.0010(9)
N1 0.0416(11) 0.0252(9) 0.0312(10) 0.0003(8) 0.0120(8) -0.0010(8)
C1 0.0230(9) 0.0208(9) 0.0278(10) 0.0071(7) 0.0069(8) 0.0032(7)
C2 0.0343(11) 0.0206(10) 0.0283(11) 0.0018(8) 0.0129(9) 0.0013(8)

loop_
_atom_type_symbol
_atom_type_description
_atom_type_scat_dispersion_real
_atom_type_scat_dispersion_imag
_atom_type_scat_source
C C 0.0033 0.0016 'International Tables Vol C Tables 4.2.6.8 and 6.1.1.4'
H H 0.0000 0.0000 'International Tables Vol C Tables 4.2.6.8 and 6.1.1.4'
N N 0.0061 0.0033 'International Tables Vol C Tables 4.2.6.8 and 6.1.1.4'
O O 0.0106 0.0060 'International Tables Vol C Tables 4.2.6.8 and 6.1.1.4'
Pb Pb -3.3944 10.1111 'International Tables Vol C Tables 4.2.6.8 and 6.1.1.4'

loop_
_geom_angle_atom_site_label_1
_geom_angle_atom_site_label_2
_geom_angle_atom_site_label_3
_geom_angle
_geom_angle_site_symmetry_1
_geom_angle_site_symmetry_3
_geom_angle_publ_flag
O17 Pb1 N12 67.67(5) . . y
O17 Pb1 O11 86.47(4) . . y
N12 Pb1 O11 85.17(5) . . y
O17 Pb1 O12 86.59(5) . . y
N12 Pb1 O12 132.16(5) . . y
O11 Pb1 O12 52.38(5) . . y
O17 Pb1 N11 130.37(4) . . y
N12 Pb1 N11 63.24(5) . . y
O11 Pb1 N11 82.75(5) . . y
O12 Pb1 N11 121.74(5) . . y
O17 Pb1 N1 130.99(5) . 5_566 y
N12 Pb1 N1 104.73(5) . 5_566 y
O11 Pb1 N1 142.41(4) . 5_566 y
O12 Pb1 N1 122.14(5) . 5_566 y
N11 Pb1 N1 70.59(5) . 5_566 y
C10 O11 Pb1 100.20(4) . 2 ?
C10 O11 Pb1 100.20(4) . . ?
Pb1 O11 Pb1 159.61(8) 2 . ?
C10 O12 Pb1 90.22(12) . . ?
C17 O17 Pb1 115.15(11) . . ?
C11 N11 C15 117.50(16) . . ?
C11 N11 Pb1 127.14(12) . . ?
C15 N11 Pb1 114.61(12) . . ?
C16 N12 N13 114.01(15) . . ?
C16 N12 Pb1 126.70(12) . . ?
N13 N12 Pb1 117.94(10) . . ?
C17 N13 N12 111.22(15) . . ?
C112 N14 C110 116.87(17) . . ?
C12 N15 C14 116.41(16) . . ?
C16 N16 H16A 116.9 . . ?
C16 N16 H16B 122.7 . . ?
H16A N16 H16B 120.1 . . ?
O12 C10 O12 125.6(2) . 2 ?
O12 C10 O11 117.19(12) . . ?
O12 C10 O11 117.19(12) 2 . ?
N11 C11 C12 121.28(17) . . ?
N11 C11 H11 119.4 . . ?
C12 C11 H11 119.4 . . ?
N15 C12 C11 121.99(17) . . ?
N15 C12 H12 119.0 . . ?
C11 C12 H12 119.0 . . ?
N15 C14 C15 122.28(17) . . ?
N15 C14 H14 118.9 . . ?
C15 C14 H14 118.9 . . ?
N11 C15 C14 120.54(16) . . ?
N11 C15 C16 116.41(15) . . ?
C14 C15 C16 123.05(15) . . ?
N12 C16 N16 122.42(16) . . ?
N12 C16 C15 116.68(15) . . ?
N16 C16 C15 120.91(15) . . ?
O17 C17 N13 127.22(17) . . ?
O17 C17 C18 117.65(15) . . ?
N13 C17 C18 115.10(16) . . ?
C113 C18 C19 118.06(17) . . ?
C113 C18 C17 120.17(17) . . ?
C19 C18 C17 121.64(16) . . ?
C110 C19 C18 118.63(17) . . ?
C110 C19 H19 120.7 . . ?
C18 C19 H19 120.7 . . ?
N14 C110 C19 123.84(18) . . ?
N14 C110 H110 118.1 . . ?
C19 C110 H110 118.1 . . ?
N14 C112 C113 123.48(17) . . ?
N14 C112 H112 118.3 . . ?
C113 C112 H112 118.3 . . ?
C18 C113 C112 119.04(18) . . ?
C18 C113 H113 120.5 . . ?
C112 C113 H113 120.5 . . ?
C3 O2 H2 108.2 . . ?
O2 C3 H3A 109.5 . . ?
O2 C3 H3B 109.5 . . ?
H3A C3 H3B 109.5 . . ?
O2 C3 H3C 109.5 . . ?
H3A C3 H3C 109.5 . . ?
H3B C3 H3C 109.5 . . ?
N1 C1 C2 179.2(3) . . ?
C1 C2 H2A 109.5 . . ?
C1 C2 H2B 109.5 . . ?
H2A C2 H2B 109.5 . . ?
C1 C2 H2C 109.5 . . ?
H2A C2 H2C 109.5 . . ?
H2B C2 H2C 109.5 . . ?

loop_
_geom_bond_atom_site_label_1
_geom_bond_atom_site_label_2
_geom_bond_distance
_geom_bond_site_symmetry_2
_geom_bond_publ_flag
Pb1 O17 2.3241(14) . y
Pb1 N12 2.3708(15) . y
Pb1 O11 2.3767(3) . y
Pb1 O12 2.6285(14) . y
Pb1 N11 2.6881(16) . y
Pb1 N1 3.316(2) 5_566 y
O11 C10 1.332(3) . ?
O12 C10 1.2691(18) . ?
O17 C17 1.297(2) . ?
N11 C11 1.331(2) . ?
N11 C15 1.343(2) . ?
N12 C16 1.316(2) . ?
N12 N13 1.389(2) . ?
N13 C17 1.314(2) . ?
N14 C112 1.340(3) . ?
N14 C110 1.346(3) . ?
N15 C12 1.334(3) . ?
N15 C14 1.336(2) . ?
N16 C16 1.343(2) . ?
N16 H16A 0.8725 . ?
N16 H16B 0.9073 . ?
C11 C12 1.396(3) . ?
C11 H11 0.9500 . ?
C12 H12 0.9500 . ?
C14 C15 1.398(2) . ?
C14 H14 0.9500 . ?
C15 C16 1.478(2) . ?
C17 C18 1.490(2) . ?
C18 C113 1.390(2) . ?
C18 C19 1.398(3) . ?
C19 C110 1.384(3) . ?
C19 H19 0.9500 . ?
C110 H110 0.9500 . ?
C112 C113 1.390(3) . ?
C112 H112 0.9500 . ?
C113 H113 0.9500 . ?
O2 C3 1.420(3) . ?
O2 H2 0.8141 . ?
C3 H3A 0.9800 . ?
C3 H3B 0.9800 . ?
C3 H3C 0.9800 . ?
N1 C1 1.141(3) . ?
C1 C2 1.455(3) . ?
C2 H2A 0.9800 . ?
C2 H2B 0.9800 . ?
C2 H2C 0.9800 . ?

loop_
_geom_hbond_atom_site_label_D
_geom_hbond_atom_site_label_H
_geom_hbond_atom_site_label_A
_geom_hbond_distance_DH
_geom_hbond_distance_HA
_geom_hbond_distance_DA
_geom_hbond_angle_DHA
_geom_hbond_site_symmetry_A
_geom_hbond_publ_flag
N16 H16A N1 0.87 2.57 3.341(3) 147.7 . yes
N16 H16B O12 0.91 1.88 2.7701(19) 165.2 1_545 yes
C11 H11 O2 0.95 2.46 3.287(2) 145.4 3_455 yes
C14 H14 O12 0.95 2.48 3.407(2) 163.6 1_545 yes
C112 H112 O2 0.95 2.41 3.325(2) 162.5 7_566 yes
O2 H2 N14 0.81 1.98 2.783(2) 171.2 6_565 yes
C2 H2A O17 0.98 2.57 3.295(3) 131.2 1_545 yes
C2 H2B O2 0.98 2.57 3.305(3) 131.4 4_545 yes

loop_
_geom_torsion_atom_site_label_1
_geom_torsion_atom_site_label_2
_geom_torsion_atom_site_label_3
_geom_torsion_atom_site_label_4
_geom_torsion
_geom_torsion_site_symmetry_1
_geom_torsion_site_symmetry_2
_geom_torsion_site_symmetry_3
_geom_torsion_site_symmetry_4
_geom_torsion_publ_flag
C16 N12 N13 C17 -174.53(15) . . . . ?
Pb1 N12 N13 C17 -6.86(18) . . . . ?
Pb1 O12 C10 O12 179.02(7) . . . 2 ?
Pb1 O12 C10 O11 -0.98(7) . . . . ?
Pb1 O11 C10 O12 -178.90(8) 2 . . . ?
Pb1 O11 C10 O12 1.10(8) . . . . ?
Pb1 O11 C10 O12 1.10(8) 2 . . 2 ?
Pb1 O11 C10 O12 -178.90(8) . . . 2 ?
C15 N11 C11 C12 -0.8(3) . . . . ?
Pb1 N11 C11 C12 -170.24(13) . . . . ?
C14 N15 C12 C11 0.2(3) . . . . ?
N11 C11 C12 N15 1.0(3) . . . . ?
C12 N15 C14 C15 -1.4(3) . . . . ?
C11 N11 C15 C14 -0.4(3) . . . . ?
Pb1 N11 C15 C14 170.34(13) . . . . ?
C11 N11 C15 C16 179.42(16) . . . . ?
Pb1 N11 C15 C16 -9.86(18) . . . . ?
N15 C14 C15 N11 1.6(3) . . . . ?
N15 C14 C15 C16 -178.21(16) . . . . ?
N13 N12 C16 N16 0.6(2) . . . . ?
Pb1 N12 C16 N16 -165.75(12) . . . . ?
N13 N12 C16 C15 -178.96(14) . . . . ?
Pb1 N12 C16 C15 14.7(2) . . . . ?
N11 C15 C16 N12 -1.1(2) . . . . ?
C14 C15 C16 N12 178.70(16) . . . . ?
N11 C15 C16 N16 179.30(16) . . . . ?
C14 C15 C16 N16 -0.9(3) . . . . ?
Pb1 O17 C17 N13 7.2(2) . . . . ?
Pb1 O17 C17 C18 -170.54(11) . . . . ?
N12 N13 C17 O17 -0.2(2) . . . . ?
N12 N13 C17 C18 177.54(14) . . . . ?
O17 C17 C18 C113 9.9(2) . . . . ?
N13 C17 C18 C113 -168.15(16) . . . . ?
O17 C17 C18 C19 -174.30(16) . . . . ?
N13 C17 C18 C19 7.7(2) . . . . ?
C113 C18 C19 C110 1.7(3) . . . . ?
C17 C18 C19 C110 -174.25(16) . . . . ?
C112 N14 C110 C19 -2.7(3) . . . . ?
C18 C19 C110 N14 1.1(3) . . . . ?
C110 N14 C112 C113 1.5(3) . . . . ?
C19 C18 C113 C112 -2.7(3) . . . . ?
C17 C18 C113 C112 173.25(17) . . . . ?
N14 C112 C113 C18 1.2(3) . . . . ?
